data_9013390
loop_
_publ_author_name
'Hatert, F.'
'Fransolet, A. M.'
'Wouters, J.'
'Bernhardt, H. J.'

_publ_section_title
;
 The crystal structure of sursassite from the Lienne Valley,
 Stavelot Massif, Belgium
;
_journal_name_full 'European Journal of Mineralogy'
_journal_page_first 993
_journal_page_last 998
_journal_paper_doi 10.1127/0935-1221/2008/0020-1890
_journal_volume 20
_journal_year 2008
_chemical_compound_source 'Lienne syncline, Stravelot Massif, Belgium'
_chemical_formula_sum 'Al2.89 Ca0.21 H3 Mn1.9 O14 Si3'
_chemical_name_mineral Sursassite
_space_group_IT_number 11
_symmetry_space_group_name_Hall '-P 2yb'
_symmetry_space_group_name_H-M 'P 1 21/m 1'
_cell_angle_alpha 90
_cell_angle_beta 108.91
_cell_angle_gamma 90
_cell_formula_units_Z 2
_cell_length_a 8.697
_cell_length_b 5.787
_cell_length_c 9.769
_cell_volume 465.133
_database_code_amcsd 0007270
_exptl_crystal_density_diffrn 3.585
_cod_original_formula_sum 'Mn1.9 Ca.21 Al2.89 Si3 O14 H3'
_cod_database_code 9013390

loop_
_space_group_symop_operation_xyz
x,y,z
x,1/2-y,z
-x,1/2+y,-z
-x,-y,-z

loop_
_atom_site_label
_atom_site_fract_x
_atom_site_fract_y
_atom_site_fract_z
_atom_site_occupancy
_atom_site_U_iso_or_equiv
_atom_site_type_symbol
_atom_site_attached_hydrogens
MnMn1 0.16750 0.25000 0.31370 0.79000 0.01470 Mn 0
CaMn1 0.16750 0.25000 0.31370 0.21000 0.01470 Ca 0
Mn2 0.26750 0.25000 0.67500 1.00000 0.01870 Mn 0
AlAl1 0.50000 0.00000 0.50000 0.89000 0.01160 Al 0
MnAl1 0.50000 0.00000 0.50000 0.11000 0.01160 Mn 0
Al2 0.50000 0.00000 0.00000 1.00000 0.00980 Al 0
Al3 0.00000 0.50000 0.00000 1.00000 0.00840 Al 0
Si1 0.30740 0.75000 0.19250 1.00000 0.00880 Si 0
Si2 0.20670 0.75000 0.80760 1.00000 0.00910 Si 0
Si3 0.15570 0.75000 0.49370 1.00000 0.01140 Si 0
O1 0.26460 0.51340 0.50190 1.00000 0.01450 O 0
O2 0.19120 0.52370 0.16430 1.00000 0.01060 O 0
O3 0.31390 0.51680 0.83330 1.00000 0.01280 O 0
O4 0.41490 0.75000 0.08210 1.00000 0.00920 O 0
O5 0.44910 0.75000 0.35380 1.00000 0.01170 O 0
O6 0.08430 0.25000 0.92920 0.50000 0.01130 O 0
O-H6 0.08430 0.25000 0.92920 0.50000 0.01130 O 1
O7 0.43850 0.25000 0.36720 0.50000 0.01250 O 0
O-H7 0.43850 0.25000 0.36720 0.50000 0.01250 O 1
O8 0.07120 0.75000 0.89390 1.00000 0.01020 O 0
O9 0.09190 0.75000 0.63720 1.00000 0.01040 O 0
O-H10 -0.00850 0.75000 0.35680 1.00000 0.01700 O 1
O-H11 0.41080 0.25000 0.07420 1.00000 0.01210 O 1

loop_
_cod_changelog_entry_id
_cod_changelog_entry_author
_cod_changelog_entry_date
_cod_changelog_entry_text
1
;cod-tools version 3.8.0
Id: cif_guess_AMCSD_atom_types 9574 2023-05-10 09:00:05Z saulius
;
2023-05-10T18:54:23+03:00
;Derived atom types and hydrogen counts
from atom names that follow the AMCSD naming convention
(Wat == water, O-H == hydroxyl).
;

loop_
_cod_related_entry_id
_cod_related_entry_database
_cod_related_entry_code
1 AMCSD 0007270
